data_7130697
loop_
_publ_author_name
'Cap\'o, Nuria'
'Barrios, Leon\'i A'
'Cardona, Joan'
'Ribas-Ari\~no, Jordi'
'Teat, Simon J.'
'Roubeau, Olivier'
'Arom\'i, Guillem'

_publ_section_title
;
 The template effect of a SiF<sub>6</sub><sup>2-</sup> guest drives the
 formation of a heteroleptic Fe(II) coordination helicate.
;
_journal_issue 78
_journal_name_full 'Chemical communications (Cambridge, England)'
_journal_page_first 10969
_journal_page_last 10972
_journal_paper_doi 10.1039/d2cc04559a
_journal_volume 58
_journal_year 2022
_chemical_formula_moiety 'C84 H60 Fe2 N18, 4(Cl O4), 20(C2 H3 N)'
_chemical_formula_sum 'C124 H120 Cl4 Fe2 N38 O16'
_chemical_formula_weight 2652.05
_space_group_crystal_system triclinic
_space_group_IT_number 2
_space_group_name_Hall '-P 1'
_space_group_name_H-M_alt 'P -1'
_atom_sites_solution_hydrogens geom
_audit_creation_method SHELXL-2018/3
_audit_update_record
;
2022-07-29 deposited with the CCDC.	2022-09-05 downloaded from the CCDC.
;
_cell_angle_alpha 68.021(6)
_cell_angle_beta 88.515(7)
_cell_angle_gamma 67.719(6)
_cell_formula_units_Z 2
_cell_length_a 18.685(2)
_cell_length_b 19.364(2)
_cell_length_c 19.401(2)
_cell_measurement_reflns_used 3710
_cell_measurement_temperature 100(2)
_cell_measurement_theta_max 17.20
_cell_measurement_theta_min 2.28
_cell_volume 5968.1(12)
_computing_cell_refinement 'SAINT v8.34A (Bruker, 2013)'
_computing_data_collection 'Bruker APEX 2'
_computing_data_reduction 'SAINT v8.34A (Bruker, 2013)'
_computing_molecular_graphics 'XP (Bruker, Sheldrick), PLATON (Spek, 2015)'
_computing_publication_material 'Mercury (CCDC), PLATON (Spek, 2015)'
_computing_structure_refinement 'SHELXL-2018/3 (Sheldrick, 2018)'
_computing_structure_solution 'SHELXT (Sheldrick, 2015)'
_diffrn_ambient_temperature 100(2)
_diffrn_measured_fraction_theta_full 0.975
_diffrn_measured_fraction_theta_max 0.975
_diffrn_measurement_device_type 'Bruker APEX II QUAZAR'
_diffrn_measurement_method '\f and \w rotation with narrow frames'
_diffrn_radiation_source 'multilayer monochromator ImuS'
_diffrn_radiation_type MoK\a
_diffrn_radiation_wavelength 0.71073
_diffrn_reflns_av_R_equivalents 0.0594
_diffrn_reflns_av_unetI/netI 0.0735
_diffrn_reflns_Laue_measured_fraction_full 0.975
_diffrn_reflns_Laue_measured_fraction_max 0.975
_diffrn_reflns_limit_h_max 15
_diffrn_reflns_limit_h_min -15
_diffrn_reflns_limit_k_max 16
_diffrn_reflns_limit_k_min -16
_diffrn_reflns_limit_l_max 16
_diffrn_reflns_limit_l_min -16
_diffrn_reflns_number 18937
_diffrn_reflns_point_group_measured_fraction_full 0.975
_diffrn_reflns_point_group_measured_fraction_max 0.975
_diffrn_reflns_theta_full 17.324
_diffrn_reflns_theta_max 17.324
_diffrn_reflns_theta_min 1.142
_exptl_absorpt_coefficient_mu 0.524
_exptl_absorpt_correction_T_max 0.744
_exptl_absorpt_correction_T_min 0.555
_exptl_absorpt_correction_type multi-scan
_exptl_absorpt_process_details 'SADABS-2008/1, Bruker AXS'
_exptl_crystal_colour orange
_exptl_crystal_density_diffrn 1.475
_exptl_crystal_description plate
_exptl_crystal_F_000 2727
_exptl_crystal_size_max 0.266
_exptl_crystal_size_mid 0.132
_exptl_crystal_size_min 0.060
_refine_diff_density_max 0.854
_refine_diff_density_min -0.695
_refine_diff_density_rms 0.110
_refine_ls_extinction_method none
_refine_ls_goodness_of_fit_ref 1.069
_refine_ls_hydrogen_treatment constr
_refine_ls_matrix_type full
_refine_ls_number_parameters 1276
_refine_ls_number_reflns 7187
_refine_ls_number_restraints 1776
_refine_ls_restrained_S_all 1.006
_refine_ls_R_factor_all 0.1385
_refine_ls_R_factor_gt 0.0999
_refine_ls_shift/su_max 0.000
_refine_ls_shift/su_mean 0.000
_refine_ls_structure_factor_coef Fsqd
_refine_ls_weighting_details 'w=1/[\s^2^(Fo^2^)+(0.1792P)^2^+63.2521P] where P=(Fo^2^+2Fc^2^)/3'
_refine_ls_weighting_scheme calc
_refine_ls_wR_factor_gt 0.2821
_refine_ls_wR_factor_ref 0.3245
_reflns_Friedel_coverage 0.000
_reflns_number_gt 4837
_reflns_number_total 7187
_reflns_threshold_expression 'I > 2\s(I)'
_cod_data_source_file d2cc04559a2.cif
_cod_data_source_block 972md492
_cod_depositor_comments 'Adding full bibliography for 7130696--7130701.cif.'
_cod_original_cell_volume 5968.1(11)
_cod_database_code 7130697
_shelx_shelxl_version_number 2018/3
_shelx_space_group_comment
;
The symmetry employed for this shelxl refinement is uniquely defined
by the following loop, which should always be used as a source of
symmetry information in preference to the above space-group names.
They are only intended as comments.
;
_shelx_estimated_absorpt_t_min 0.903
_shelx_estimated_absorpt_t_max 0.977

loop_
_space_group_symop_operation_xyz
'x, y, z'
'-x, -y, -z'

loop_
_atom_site_label
_atom_site_type_symbol
_atom_site_fract_x
_atom_site_fract_y
_atom_site_fract_z
_atom_site_U_iso_or_equiv
_atom_site_adp_type
_atom_site_occupancy
_atom_site_site_symmetry_order
_atom_site_calc_flag
_atom_site_refinement_flags_posn
_atom_site_refinement_flags_adp
_atom_site_refinement_flags_occupancy
_atom_site_disorder_assembly
_atom_site_disorder_group
Fe1 Fe 0.35968(12) 0.76863(13) -0.03752(12) 0.0326(8) Uani 1 1 d . . . . .
Fe2 Fe 0.25322(12) 0.85957(13) 0.48958(12) 0.0337(8) Uani 1 1 d . . . . .
N1 N 0.3632(7) 0.6685(7) -0.0489(6) 0.027(3) Uani 1 1 d . . . . .
N2 N 0.2707(7) 0.7573(8) 0.0129(6) 0.033(3) Uani 1 1 d . . . . .
N3 N 0.2126(7) 0.8010(8) 0.0403(6) 0.040(3) Uani 1 1 d . . . . .
H3B H 0.212299 0.842922 0.048350 0.048 Uiso 1 1 calc R U . . .
N4 N 0.1480(7) 0.9347(8) 0.3415(7) 0.042(3) Uani 1 1 d . . . . .
H4B H 0.150168 0.889747 0.338453 0.050 Uiso 1 1 calc R U . . .
N5 N 0.1892(6) 0.9383(7) 0.3966(7) 0.029(3) Uani 1 1 d . . . . .
N6 N 0.2440(7) 0.9626(7) 0.4977(7) 0.035(3) Uani 1 1 d . . . . .
N7 N 0.2880(7) 0.8468(7) -0.1300(6) 0.030(3) Uani 1 1 d . . . . .
N8 N 0.3486(6) 0.8704(7) -0.0296(7) 0.029(3) Uani 1 1 d . . . . .
N9 N 0.3810(7) 0.8901(7) 0.0178(7) 0.032(3) Uani 1 1 d . . . . .
H9A H 0.409897 0.855866 0.061188 0.039 Uiso 1 1 calc R U . . .
N10 N 0.3795(7) 0.8857(7) 0.3903(7) 0.033(3) Uani 1 1 d . . . . .
H10B H 0.349418 0.918100 0.347151 0.040 Uiso 1 1 calc R U . . .
N11 N 0.3538(7) 0.8529(7) 0.4533(7) 0.031(3) Uani 1 1 d . . . . .
N12 N 0.3246(7) 0.7872(7) 0.5863(7) 0.029(3) Uani 1 1 d . . . . .
N13 N 0.4549(7) 0.7661(7) -0.0872(7) 0.030(3) Uani 1 1 d . . . . .
N14 N 0.4406(7) 0.6985(7) 0.0505(7) 0.028(3) Uani 1 1 d . . . . .
N15 N 0.4422(7) 0.6578(7) 0.1223(7) 0.034(3) Uani 1 1 d . . . . .
H15A H 0.400834 0.658219 0.145235 0.041 Uiso 1 1 calc R U . . .
N16 N 0.3021(7) 0.7088(7) 0.4537(7) 0.037(3) Uani 1 1 d . . . . .
H16B H 0.341154 0.714187 0.428958 0.044 Uiso 1 1 calc R U . . .
N17 N 0.2532(7) 0.7635(7) 0.4784(7) 0.032(3) Uani 1 1 d . . . . .
N18 N 0.1581(7) 0.8544(7) 0.5353(6) 0.030(3) Uani 1 1 d . . . . .
C1 C 0.4164(8) 0.6222(9) -0.0769(8) 0.025(4) Uani 1 1 d . . . . .
H1A H 0.458670 0.636282 -0.095305 0.030 Uiso 1 1 calc R U . . .
C2 C 0.4121(10) 0.5540(10) -0.0801(8) 0.039(4) Uani 1 1 d . . . . .
H2A H 0.452044 0.520873 -0.099012 0.047 Uiso 1 1 calc R U . . .
C3 C 0.3518(10) 0.5340(10) -0.0565(9) 0.045(4) Uani 1 1 d . . . . .
H3A H 0.347680 0.488522 -0.061179 0.054 Uiso 1 1 calc R U . . .
C4 C 0.2960(10) 0.5795(10) -0.0255(8) 0.040(4) Uani 1 1 d . . . . .
H4A H 0.254024 0.565067 -0.006719 0.048 Uiso 1 1 calc R U . . .
C5 C 0.3031(9) 0.6473(9) -0.0227(8) 0.031(4) Uani 1 1 d . . . . .
C6 C 0.2494(9) 0.6994(10) 0.0091(8) 0.034(4) Uani 1 1 d . . . . .
C7 C 0.1773(9) 0.7077(11) 0.0351(8) 0.046(4) Uani 1 1 d . . . . .
H7A H 0.149886 0.674269 0.038726 0.056 Uiso 1 1 calc R U . . .
C8 C 0.1538(10) 0.7741(11) 0.0543(9) 0.047(4) Uani 1 1 d . . . . .
C9 C 0.0802(10) 0.8153(12) 0.0788(9) 0.062(3) Uani 1 1 d . U . . .
C10 C 0.0141(9) 0.8072(12) 0.0626(9) 0.066(3) Uani 1 1 d . U . . .
H10A H 0.017279 0.770339 0.040144 0.079 Uiso 1 1 calc R U . . .
C11 C -0.0556(10) 0.8499(13) 0.0775(10) 0.071(3) Uani 1 1 d . U . . .
H11A H -0.099767 0.838989 0.070704 0.085 Uiso 1 1 calc R U . . .
C12 C -0.0627(10) 0.9096(12) 0.1026(10) 0.069(3) Uani 1 1 d . U . . .
H12A H -0.113024 0.942579 0.108763 0.083 Uiso 1 1 calc R U . . .
C13 C 0.0021(10) 0.9231(12) 0.1194(9) 0.064(3) Uani 1 1 d . U . . .
C14 C 0.0736(10) 0.8698(11) 0.1091(9) 0.060(3) Uani 1 1 d . U . . .
H14A H 0.120155 0.872316 0.124304 0.071 Uiso 1 1 calc R U . . .
C15 C -0.0029(10) 0.9854(12) 0.1468(10) 0.065(3) Uani 1 1 d . U . . .
C16 C -0.0619(10) 1.0628(12) 0.1196(10) 0.071(3) Uani 1 1 d . U . . .
H16A H -0.102772 1.074031 0.083826 0.085 Uiso 1 1 calc R U . . .
C17 C -0.0657(10) 1.1238(13) 0.1400(10) 0.071(4) Uani 1 1 d . U . . .
H17A H -0.104778 1.177028 0.115718 0.085 Uiso 1 1 calc R U . . .
C18 C -0.0115(9) 1.1060(12) 0.1967(9) 0.067(4) Uani 1 1 d . U . . .
H18A H -0.014827 1.147075 0.213727 0.080 Uiso 1 1 calc R U . . .
C19 C 0.0470(10) 1.0313(12) 0.2295(10) 0.061(3) Uani 1 1 d . U . . .
C20 C 0.0512(9) 0.9720(12) 0.2036(9) 0.061(3) Uani 1 1 d . U . . .
H20A H 0.092745 0.920015 0.225686 0.073 Uiso 1 1 calc R U . . .
C21 C 0.1015(9) 1.0141(10) 0.2904(9) 0.040(4) Uani 1 1 d . . . . .
C22 C 0.1179(9) 1.0642(10) 0.3157(9) 0.041(4) Uani 1 1 d . . . . .
H22A H 0.097440 1.121763 0.292498 0.049 Uiso 1 1 calc R U . . .
C23 C 0.1689(8) 1.0164(9) 0.3807(9) 0.031(4) Uani 1 1 d . . . . .
C24 C 0.2026(9) 1.0317(10) 0.4366(9) 0.040(4) Uani 1 1 d . . . . .
C25 C 0.1950(11) 1.1065(11) 0.4337(10) 0.062(5) Uani 1 1 d . . . . .
H25A H 0.167579 1.154198 0.390427 0.075 Uiso 1 1 calc R U . . .
C26 C 0.2266(12) 1.1119(12) 0.4924(11) 0.072(6) Uani 1 1 d . . . . .
H26A H 0.220029 1.163868 0.490051 0.087 Uiso 1 1 calc R U . . .
C27 C 0.2678(11) 1.0447(11) 0.5550(10) 0.059(5) Uani 1 1 d . . . . .
H27A H 0.289373 1.048769 0.596445 0.071 Uiso 1 1 calc R U . . .
C28 C 0.2766(9) 0.9700(10) 0.5550(9) 0.042(4) Uani 1 1 d . . . . .
H28A H 0.306694 0.922045 0.596893 0.051 Uiso 1 1 calc R U . . .
C29 C 0.2551(9) 0.8314(11) -0.1805(9) 0.043(4) Uani 1 1 d . . . . .
H29A H 0.263581 0.777041 -0.171718 0.052 Uiso 1 1 calc R U . . .
C30 C 0.2079(9) 0.8959(11) -0.2469(9) 0.048(5) Uani 1 1 d . . . . .
H30A H 0.185330 0.883433 -0.281574 0.058 Uiso 1 1 calc R U . . .
C31 C 0.1939(9) 0.9740(11) -0.2624(10) 0.052(5) Uani 1 1 d . . . . .
H31A H 0.163991 1.016357 -0.307979 0.063 Uiso 1 1 calc R U . . .
C32 C 0.2250(9) 0.9896(10) -0.2088(8) 0.040(4) Uani 1 1 d . . . . .
H32A H 0.214023 1.044190 -0.216110 0.048 Uiso 1 1 calc R U . . .
C33 C 0.2700(8) 0.9294(9) -0.1473(8) 0.025(4) Uani 1 1 d . . . . .
C34 C 0.3061(8) 0.9389(9) -0.0856(8) 0.027(4) Uani 1 1 d . . . . .
C35 C 0.3148(8) 1.0042(9) -0.0792(8) 0.029(4) Uani 1 1 d . U . . .
H35A H 0.293078 1.059431 -0.113344 0.034 Uiso 1 1 calc R U . . .
C36 C 0.3615(8) 0.9711(9) -0.0125(8) 0.028(4) Uani 1 1 d . . . . .
C37 C 0.3941(8) 1.0112(9) 0.0228(9) 0.032(4) Uani 1 1 d . . . . .
C38 C 0.3956(9) 1.0850(10) -0.0190(10) 0.044(4) Uani 1 1 d . . . . .
H38A H 0.372592 1.111296 -0.070048 0.053 Uiso 1 1 calc R U . . .
C39 C 0.4287(9) 1.1230(9) 0.0091(9) 0.041(4) Uani 1 1 d . . . . .
H39A H 0.428688 1.174616 -0.021136 0.049 Uiso 1 1 calc R U . . .
C40 C 0.4629(9) 1.0819(9) 0.0852(9) 0.040(4) Uani 1 1 d . . . . .
H40A H 0.487314 1.106035 0.106039 0.048 Uiso 1 1 calc R U . . .
C41 C 0.4618(8) 1.0096(9) 0.1288(9) 0.030(4) Uani 1 1 d . . . . .
C42 C 0.4257(8) 0.9720(10) 0.1013(9) 0.035(4) Uani 1 1 d . . . . .
H42A H 0.421987 0.922665 0.132966 0.042 Uiso 1 1 calc R U . . .
C43 C 0.4995(9) 0.9680(9) 0.2081(9) 0.036(4) Uani 1 1 d . . . . .
C44 C 0.5739(9) 0.9655(10) 0.2275(10) 0.047(5) Uani 1 1 d . . . . .
H44A H 0.600455 0.988780 0.189163 0.056 Uiso 1 1 calc R U . . .
C45 C 0.6063(10) 0.9313(10) 0.2983(10) 0.049(5) Uani 1 1 d . . . . .
H45A H 0.656415 0.929211 0.309532 0.059 Uiso 1 1 calc R U . . .
C46 C 0.5698(9) 0.8989(11) 0.3557(10) 0.050(5) Uani 1 1 d . . . . .
H46A H 0.592954 0.877483 0.406268 0.060 Uiso 1 1 calc R U . . .
C47 C 0.4969(9) 0.8976(9) 0.3391(9) 0.034(4) Uani 1 1 d . . . . .
C48 C 0.4653(9) 0.9304(9) 0.2662(9) 0.035(4) Uani 1 1 d . . . . .
H48A H 0.417745 0.927355 0.254591 0.042 Uiso 1 1 calc R U . . .
C49 C 0.4569(9) 0.8636(9) 0.4001(9) 0.034(4) Uani 1 1 d . . . . .
C50 C 0.4838(9) 0.8144(9) 0.4755(9) 0.037(4) Uani 1 1 d . . . . .
H50A H 0.535561 0.791113 0.500419 0.044 Uiso 1 1 calc R U . . .
C51 C 0.4178(9) 0.8072(9) 0.5060(9) 0.033(4) Uani 1 1 d . . . . .
C52 C 0.4023(9) 0.7707(9) 0.5807(9) 0.034(4) Uani 1 1 d . . . . .
C53 C 0.4585(9) 0.7213(9) 0.6435(9) 0.043(4) Uani 1 1 d . . . . .
H53A H 0.512172 0.710347 0.639445 0.052 Uiso 1 1 calc R U . . .
C54 C 0.4348(9) 0.6883(10) 0.7127(9) 0.045(5) Uani 1 1 d . . . . .
H54A H 0.472315 0.654150 0.756195 0.054 Uiso 1 1 calc R U . . .
C55 C 0.3570(9) 0.7054(10) 0.7175(9) 0.047(5) Uani 1 1 d . . . . .
H55A H 0.339548 0.683327 0.763865 0.057 Uiso 1 1 calc R U . . .
C56 C 0.3048(9) 0.7561(9) 0.6522(9) 0.035(4) Uani 1 1 d . . . . .
H56A H 0.250777 0.768970 0.655756 0.042 Uiso 1 1 calc R U . . .
C57 C 0.4585(10) 0.7982(9) -0.1621(9) 0.039(4) Uani 1 1 d . . . . .
H57A H 0.410592 0.830487 -0.194834 0.047 Uiso 1 1 calc R U . . .
C58 C 0.5267(10) 0.7870(10) -0.1937(10) 0.053(5) Uani 1 1 d . . . . .
H58A H 0.526524 0.810743 -0.246395 0.064 Uiso 1 1 calc R U . . .
C59 C 0.5977(11) 0.7380(12) -0.1432(10) 0.066(6) Uani 1 1 d . . . . .
H59A H 0.646566 0.726284 -0.161732 0.080 Uiso 1 1 calc R U . . .
C60 C 0.5944(9) 0.7086(10) -0.0693(10) 0.048(5) Uani 1 1 d . . . . .
H60A H 0.641634 0.679184 -0.035556 0.057 Uiso 1 1 calc R U . . .
C61 C 0.5230(9) 0.7201(9) -0.0402(9) 0.029(4) Uani 1 1 d . . . . .
C62 C 0.5132(9) 0.6850(9) 0.0368(9) 0.026(4) Uani 1 1 d . . . . .
C63 C 0.5636(10) 0.6338(9) 0.1025(9) 0.037(4) Uani 1 1 d . . . . .
H63A H 0.618884 0.615308 0.109331 0.044 Uiso 1 1 calc R U . . .
C64 C 0.5167(10) 0.6153(9) 0.1555(9) 0.038(4) Uani 1 1 d . . . . .
C65 C 0.5347(11) 0.5587(10) 0.2373(9) 0.048(4) Uani 1 1 d . . . . .
C66 C 0.6111(11) 0.5024(10) 0.2635(10) 0.058(5) Uani 1 1 d . . . . .
H66A H 0.651035 0.503396 0.232283 0.069 Uiso 1 1 calc R U . . .
C67 C 0.6273(13) 0.4461(11) 0.3345(11) 0.082(5) Uani 1 1 d . U . . .
H67A H 0.679632 0.408296 0.353349 0.098 Uiso 1 1 calc R U . . .
C68 C 0.5721(13) 0.4419(11) 0.3790(11) 0.077(4) Uani 1 1 d . U . . .
H68A H 0.584651 0.398090 0.426687 0.093 Uiso 1 1 calc R U . . .
C69 C 0.4958(12) 0.5017(11) 0.3559(10) 0.069(4) Uani 1 1 d . U . . .
C70 C 0.4780(10) 0.5596(9) 0.2829(9) 0.044(4) Uani 1 1 d . . . . .
H70A H 0.426394 0.599844 0.264805 0.053 Uiso 1 1 calc R U . . .
C71 C 0.4366(13) 0.5001(11) 0.4039(11) 0.080(4) Uani 1 1 d . U . . .
C72 C 0.4298(14) 0.4262(12) 0.4463(12) 0.094(4) Uani 1 1 d . U . . .
H72A H 0.464278 0.376951 0.443162 0.113 Uiso 1 1 calc R U . . .
C73 C 0.3704(14) 0.4267(13) 0.4939(12) 0.097(4) Uani 1 1 d . U . . .
H73A H 0.363489 0.377977 0.521251 0.116 Uiso 1 1 calc R U . . .
C74 C 0.3259(14) 0.4936(12) 0.4997(12) 0.093(4) Uani 1 1 d . U . . .
H74A H 0.288512 0.491420 0.533729 0.112 Uiso 1 1 calc R U . . .
C75 C 0.3291(14) 0.5705(12) 0.4585(11) 0.081(5) Uani 1 1 d . U . . .
C76 C 0.3874(10) 0.5693(10) 0.4133(9) 0.053(5) Uani 1 1 d . . . . .
H76A H 0.394032 0.618399 0.387304 0.064 Uiso 1 1 calc R U . . .
C77 C 0.2819(11) 0.6422(11) 0.4729(10) 0.056(5) Uani 1 1 d . . . . .
C78 C 0.2185(10) 0.6586(10) 0.5149(9) 0.052(5) Uani 1 1 d . . . . .
H78A H 0.192102 0.624276 0.538450 0.062 Uiso 1 1 calc R U . . .
C79 C 0.2031(9) 0.7341(10) 0.5145(9) 0.033(4) Uani 1 1 d . . . . .
C80 C 0.1481(9) 0.7850(10) 0.5457(9) 0.037(4) Uani 1 1 d . . . . .
C81 C 0.0894(10) 0.7668(11) 0.5879(9) 0.051(5) Uani 1 1 d . . . . .
H81A H 0.085003 0.716583 0.598711 0.062 Uiso 1 1 calc R U . . .
C82 C 0.0406(10) 0.8215(11) 0.6119(10) 0.055(5) Uani 1 1 d . . . . .
H82A H -0.000146 0.810910 0.638327 0.066 Uiso 1 1 calc R U . . .
C83 C 0.0486(10) 0.8925(11) 0.5988(9) 0.048(5) Uani 1 1 d . . . . .
H83A H 0.013569 0.931626 0.615466 0.058 Uiso 1 1 calc R U . . .
C84 C 0.1085(9) 0.9062(9) 0.5609(8) 0.032(4) Uani 1 1 d . . . . .
H84A H 0.114520 0.955103 0.552682 0.039 Uiso 1 1 calc R U . . .
Cl1 Cl 0.3278(4) 0.8093(4) 0.2590(3) 0.101(2) Uani 1 1 d D U . . .
O1 O 0.2700(9) 0.7815(9) 0.2634(9) 0.166(5) Uani 1 1 d D U . . .
O2 O 0.2993(8) 0.8888(7) 0.2511(7) 0.094(3) Uani 1 1 d D U . . .
O3 O 0.3824(7) 0.7608(7) 0.3253(6) 0.088(4) Uani 1 1 d D U . . .
O4 O 0.3696(10) 0.8012(9) 0.1992(7) 0.154(5) Uani 1 1 d D U . . .
Cl2 Cl 0.2959(4) 0.2971(4) 0.3895(4) 0.131(3) Uani 1 1 d D U . . .
O5 O 0.2434(10) 0.3727(9) 0.3871(11) 0.191(6) Uani 1 1 d D U . . .
O6 O 0.3236(8) 0.2422(9) 0.4636(7) 0.132(5) Uani 1 1 d D U . . .
O7 O 0.2530(9) 0.2681(9) 0.3572(9) 0.171(6) Uani 1 1 d D U . . .
O8 O 0.3562(8) 0.3052(10) 0.3515(9) 0.194(7) Uani 1 1 d D U . . .
Cl3 Cl 0.1762(4) 0.4451(4) 0.0095(4) 0.121(2) Uani 1 1 d D U . . .
O9 O 0.1563(7) 0.5149(8) 0.0289(8) 0.120(4) Uani 1 1 d D U . . .
O10 O 0.1077(8) 0.4550(9) -0.0322(10) 0.161(5) Uani 1 1 d D U . . .
O11 O 0.2372(8) 0.4426(8) -0.0385(8) 0.117(4) Uani 1 1 d D U . . .
O12 O 0.2025(9) 0.3719(8) 0.0753(9) 0.168(6) Uani 1 1 d D U . . .
Cl4 Cl 0.8645(10) 0.5148(9) 0.3466(10) 0.123(4) Uani 0.478(11) 1 d D U P A 1
O13 O 0.8933(19) 0.4352(17) 0.3876(18) 0.130(6) Uani 0.478(11) 1 d D U P A 1
O14 O 0.9050(18) 0.5294(18) 0.2894(17) 0.137(6) Uani 0.478(11) 1 d D U P A 1
O15 O 0.8663(19) 0.5543(18) 0.3879(17) 0.147(6) Uani 0.478(11) 1 d D U P A 1
O16 O 0.7905(15) 0.538(2) 0.3186(19) 0.129(5) Uani 0.478(11) 1 d D U P A 1
Cl5 Cl 0.8184(9) 0.5231(10) 0.3081(10) 0.126(4) Uani 0.522(11) 1 d D U P A 2
O17 O 0.8610(16) 0.4420(15) 0.3541(16) 0.129(6) Uani 0.522(11) 1 d D U P A 2
O18 O 0.8682(15) 0.5605(17) 0.2743(17) 0.138(6) Uani 0.522(11) 1 d D U P A 2
O19 O 0.7736(16) 0.5635(16) 0.3511(15) 0.133(6) Uani 0.522(11) 1 d D U P A 2
O20 O 0.7681(16) 0.5287(17) 0.2524(16) 0.137(6) Uani 0.522(11) 1 d D U P A 2
N1S N 0.5374(12) 0.0884(12) 0.3835(12) 0.092(7) Uani 1 1 d D . . . .
C1S C 0.4826(14) 0.0799(15) 0.3955(12) 0.081(8) Uani 1 1 d D . . . .
C2S C 0.4125(12) 0.0656(12) 0.4120(13) 0.099(8) Uani 1 1 d D . . . .
H2S1 H 0.414108 0.040195 0.466444 0.149 Uiso 1 1 calc R U . . .
H2S2 H 0.408790 0.029535 0.389071 0.149 Uiso 1 1 calc R U . . .
H2S3 H 0.366863 0.117380 0.391656 0.149 Uiso 1 1 calc R U . . .
N2S N 0.2087(9) 0.9485(11) 0.0591(10) 0.077(5) Uani 1 1 d D . . . .
C3S C 0.2049(12) 0.9946(12) 0.0808(12) 0.073(7) Uani 1 1 d D . . . .
C4S C 0.1973(12) 1.0582(12) 0.1064(12) 0.093(7) Uani 1 1 d D . . . .
H4S1 H 0.224503 1.091030 0.075888 0.140 Uiso 1 1 calc R U . . .
H4S2 H 0.220384 1.033685 0.159085 0.140 Uiso 1 1 calc R U . . .
H4S3 H 0.141947 1.092797 0.101528 0.140 Uiso 1 1 calc R U . . .
N3S N 0.1830(11) 0.7125(11) -0.2137(10) 0.085(5) Uani 1 1 d D U . . .
C5S C 0.1644(15) 0.6644(14) -0.2097(14) 0.095(6) Uani 1 1 d D U . . .
C6S C 0.1363(14) 0.6036(13) -0.2077(14) 0.127(7) Uani 1 1 d D U . . .
H6S1 H 0.099205 0.624905 -0.252801 0.190 Uiso 1 1 calc R U . . .
H6S2 H 0.110194 0.589906 -0.163086 0.190 Uiso 1 1 calc R U . . .
H6S3 H 0.180409 0.554717 -0.205808 0.190 Uiso 1 1 calc R U . . .
N4S N 0.2934(10) 0.0627(11) 0.2699(10) 0.083(5) Uani 1 1 d D U . . .
C7S C 0.2656(13) 0.1291(13) 0.2384(14) 0.101(7) Uani 1 1 d D U . . .
C8S C 0.2264(13) 0.2165(11) 0.2168(15) 0.138(9) Uani 1 1 d D U . . .
H8S1 H 0.170583 0.231071 0.220685 0.208 Uiso 1 1 calc R U . . .
H8S2 H 0.233194 0.244679 0.164981 0.208 Uiso 1 1 calc R U . . .
H8S3 H 0.248892 0.232649 0.250237 0.208 Uiso 1 1 calc R U . . .

loop_
_atom_site_aniso_label
_atom_site_aniso_U_11
_atom_site_aniso_U_22
_atom_site_aniso_U_33
_atom_site_aniso_U_23
_atom_site_aniso_U_13
_atom_site_aniso_U_12
Fe1 0.0358(15) 0.0359(16) 0.0282(16) -0.0193(13) 0.0026(12) -0.0096(12)
Fe2 0.0342(15) 0.0395(16) 0.0271(16) -0.0178(13) 0.0047(12) -0.0096(12)
N1 0.038(8) 0.029(7) 0.014(8) -0.011(6) 0.005(6) -0.011(6)
N2 0.029(7) 0.050(8) 0.021(7) -0.022(6) 0.006(6) -0.011(6)
N3 0.037(8) 0.060(9) 0.022(8) -0.026(7) 0.009(6) -0.009(7)
N4 0.034(8) 0.040(7) 0.039(8) -0.021(6) 0.004(6) 0.005(6)
N5 0.021(7) 0.026(6) 0.029(7) -0.008(6) 0.009(5) 0.000(6)
N6 0.044(8) 0.035(7) 0.033(8) -0.022(6) 0.018(6) -0.015(6)
N7 0.038(7) 0.037(6) 0.022(7) -0.020(6) 0.012(6) -0.016(6)
N8 0.026(8) 0.025(6) 0.030(8) -0.014(5) 0.000(5) 0.000(5)
N9 0.041(8) 0.023(6) 0.028(7) -0.010(6) -0.003(6) -0.006(6)
N10 0.028(7) 0.051(9) 0.020(7) -0.017(6) 0.006(6) -0.012(6)
N11 0.028(6) 0.047(9) 0.021(7) -0.021(6) 0.007(5) -0.012(6)
N12 0.030(6) 0.036(7) 0.019(6) -0.015(6) 0.007(6) -0.007(6)
N13 0.037(6) 0.026(8) 0.030(6) -0.014(6) 0.002(6) -0.011(6)
N14 0.039(6) 0.023(7) 0.025(6) -0.014(5) 0.009(6) -0.013(6)
N15 0.046(7) 0.037(9) 0.019(6) -0.013(6) 0.008(6) -0.014(6)
N16 0.039(8) 0.039(8) 0.027(8) -0.015(7) 0.006(6) -0.008(6)
N17 0.035(8) 0.030(7) 0.024(8) -0.010(6) 0.004(6) -0.006(6)
N18 0.026(7) 0.036(8) 0.028(7) -0.016(6) 0.002(6) -0.007(6)
C1 0.021(9) 0.036(9) 0.022(10) -0.021(8) -0.001(7) -0.005(7)
C2 0.061(11) 0.039(10) 0.025(11) -0.023(9) 0.003(8) -0.018(8)
C3 0.072(12) 0.045(11) 0.034(12) -0.024(9) 0.000(8) -0.032(9)
C4 0.061(11) 0.052(10) 0.020(10) -0.016(8) 0.001(8) -0.034(9)
C5 0.047(9) 0.045(10) 0.011(9) -0.015(8) 0.011(7) -0.026(8)
C6 0.038(9) 0.064(10) 0.014(9) -0.024(8) 0.006(7) -0.024(8)
C7 0.033(9) 0.083(12) 0.026(11) -0.023(9) 0.005(7) -0.025(8)
C8 0.032(8) 0.085(12) 0.015(10) -0.020(9) 0.001(7) -0.014(8)
C9 0.030(5) 0.110(8) 0.036(7) -0.039(5) 0.002(6) -0.009(6)
C10 0.029(6) 0.119(8) 0.042(7) -0.043(6) 0.000(6) -0.009(6)
C11 0.029(5) 0.122(8) 0.046(7) -0.041(6) 0.000(6) -0.007(6)
C12 0.030(5) 0.116(7) 0.042(7) -0.037(5) 0.003(6) -0.003(5)
C13 0.034(5) 0.101(6) 0.037(5) -0.030(4) 0.004(4) -0.003(4)
C14 0.031(5) 0.103(7) 0.032(7) -0.034(5) 0.003(5) -0.007(5)
C15 0.033(6) 0.096(6) 0.037(6) -0.028(4) -0.001(4) 0.006(5)
C16 0.038(6) 0.100(6) 0.036(7) -0.026(6) -0.002(5) 0.012(5)
C17 0.039(7) 0.095(7) 0.037(7) -0.024(6) -0.002(5) 0.016(6)
C18 0.037(7) 0.088(7) 0.036(7) -0.024(6) 0.000(5) 0.016(6)
C19 0.032(7) 0.085(7) 0.034(7) -0.027(5) 0.002(5) 0.013(6)
C20 0.031(6) 0.091(7) 0.034(6) -0.030(5) 0.002(5) 0.009(6)
C21 0.021(9) 0.045(9) 0.029(9) -0.012(7) 0.011(6) 0.010(7)
C22 0.038(10) 0.031(8) 0.026(9) 0.003(7) 0.013(7) 0.001(7)
C23 0.026(9) 0.027(7) 0.029(8) -0.010(7) 0.018(6) -0.001(7)
C24 0.049(11) 0.039(8) 0.032(9) -0.016(7) 0.021(7) -0.017(8)
C25 0.102(15) 0.042(9) 0.045(11) -0.019(9) 0.024(10) -0.031(10)
C26 0.124(17) 0.058(11) 0.057(12) -0.036(9) 0.028(11) -0.047(11)
C27 0.092(14) 0.070(11) 0.048(11) -0.040(8) 0.032(10) -0.052(11)
C28 0.043(10) 0.055(10) 0.037(10) -0.027(9) 0.012(8) -0.019(9)
C29 0.033(10) 0.058(10) 0.046(10) -0.040(7) 0.001(7) -0.007(8)
C30 0.037(11) 0.062(10) 0.040(10) -0.034(8) 0.003(8) -0.001(9)
C31 0.043(11) 0.060(9) 0.041(10) -0.025(9) -0.002(9) -0.002(10)
C32 0.043(11) 0.041(9) 0.017(9) -0.011(7) 0.006(7) 0.004(8)
C33 0.023(9) 0.029(7) 0.019(8) -0.010(6) 0.007(6) -0.006(7)
C34 0.028(9) 0.023(7) 0.022(8) -0.013(6) 0.006(6) 0.001(7)
C35 0.035(7) 0.024(6) 0.021(6) -0.016(5) 0.009(5) 0.000(5)
C36 0.037(9) 0.024(7) 0.023(8) -0.016(6) 0.010(6) -0.007(7)
C37 0.037(10) 0.031(9) 0.038(8) -0.026(7) 0.014(7) -0.011(8)
C38 0.053(11) 0.038(9) 0.050(11) -0.024(8) 0.017(9) -0.020(9)
C39 0.047(11) 0.031(10) 0.045(9) -0.018(7) 0.012(8) -0.013(8)
C40 0.046(11) 0.036(9) 0.043(8) -0.022(7) 0.018(8) -0.016(8)
C41 0.035(9) 0.034(9) 0.028(7) -0.021(6) 0.015(6) -0.013(8)
C42 0.037(10) 0.046(10) 0.038(8) -0.034(7) 0.018(7) -0.016(8)
C43 0.038(9) 0.055(11) 0.030(7) -0.028(7) 0.014(6) -0.023(8)
C44 0.042(9) 0.072(13) 0.042(9) -0.029(10) 0.012(7) -0.033(9)
C45 0.042(11) 0.080(14) 0.045(9) -0.034(10) 0.009(7) -0.035(10)
C46 0.050(10) 0.083(13) 0.041(10) -0.039(10) 0.013(8) -0.038(10)
C47 0.038(9) 0.052(11) 0.028(7) -0.029(8) 0.011(6) -0.021(8)
C48 0.036(10) 0.054(11) 0.029(7) -0.031(8) 0.017(6) -0.019(8)
C49 0.028(7) 0.053(11) 0.029(7) -0.023(7) 0.003(6) -0.019(8)
C50 0.033(8) 0.051(11) 0.031(7) -0.021(7) 0.003(6) -0.017(8)
C51 0.033(8) 0.044(10) 0.025(7) -0.023(7) 0.005(6) -0.011(8)
C52 0.032(7) 0.044(11) 0.025(7) -0.017(7) 0.005(6) -0.010(8)
C53 0.034(9) 0.052(11) 0.035(8) -0.014(8) 0.000(6) -0.011(8)
C54 0.035(8) 0.052(11) 0.025(8) -0.014(8) -0.001(8) 0.005(9)
C55 0.041(8) 0.056(12) 0.028(9) -0.014(8) 0.005(7) -0.006(9)
C56 0.028(9) 0.045(11) 0.024(8) -0.019(7) 0.012(6) -0.001(8)
C57 0.053(9) 0.047(11) 0.029(7) -0.015(8) 0.007(7) -0.033(9)
C58 0.053(9) 0.072(13) 0.042(10) -0.019(9) 0.015(7) -0.037(10)
C59 0.056(10) 0.107(16) 0.041(9) -0.029(10) 0.015(8) -0.038(10)
C60 0.031(8) 0.068(13) 0.038(8) -0.019(9) 0.004(7) -0.015(9)
C61 0.034(7) 0.031(10) 0.026(7) -0.022(7) 0.003(6) -0.007(7)
C62 0.030(7) 0.029(10) 0.027(6) -0.023(7) 0.005(6) -0.008(7)
C63 0.038(8) 0.045(11) 0.028(7) -0.025(7) 0.001(6) -0.005(8)
C64 0.050(8) 0.034(10) 0.030(7) -0.019(7) 0.001(6) -0.011(8)
C65 0.065(9) 0.032(10) 0.032(8) -0.013(7) 0.005(6) -0.005(8)
C66 0.067(10) 0.046(11) 0.041(9) -0.020(7) 0.000(8) 0.000(8)
C67 0.109(9) 0.048(8) 0.045(9) -0.016(7) 0.013(6) 0.011(8)
C68 0.116(8) 0.043(7) 0.042(8) -0.018(6) 0.015(6) 0.002(6)
C69 0.113(8) 0.034(7) 0.040(7) -0.021(6) 0.022(5) -0.004(6)
C70 0.058(10) 0.033(10) 0.034(8) -0.019(7) 0.004(7) -0.004(8)
C71 0.126(8) 0.038(6) 0.055(7) -0.022(6) 0.035(6) -0.010(6)
C72 0.142(8) 0.042(6) 0.078(8) -0.026(6) 0.051(6) -0.016(6)
C73 0.138(8) 0.054(6) 0.088(7) -0.032(5) 0.053(6) -0.026(6)
C74 0.143(9) 0.057(7) 0.079(8) -0.035(6) 0.061(7) -0.033(7)
C75 0.135(10) 0.059(6) 0.065(9) -0.044(7) 0.053(8) -0.038(8)
C76 0.088(12) 0.031(8) 0.027(11) -0.012(8) 0.009(8) -0.011(8)
C77 0.078(12) 0.053(9) 0.052(13) -0.035(10) 0.020(9) -0.029(9)
C78 0.077(12) 0.043(9) 0.047(12) -0.025(9) 0.022(9) -0.029(9)
C79 0.034(9) 0.037(9) 0.031(10) -0.018(8) 0.004(7) -0.011(7)
C80 0.041(10) 0.040(9) 0.038(11) -0.022(8) 0.016(7) -0.018(8)
C81 0.056(12) 0.068(12) 0.054(13) -0.036(10) 0.029(8) -0.039(9)
C82 0.050(12) 0.076(12) 0.057(13) -0.038(11) 0.032(9) -0.034(10)
C83 0.053(11) 0.065(11) 0.040(12) -0.035(10) 0.024(8) -0.023(9)
C84 0.033(10) 0.028(9) 0.028(11) -0.013(8) 0.000(7) -0.002(7)
Cl1 0.178(5) 0.099(4) 0.064(4) -0.033(4) 0.016(3) -0.095(4)
O1 0.228(9) 0.153(9) 0.145(10) -0.016(9) -0.033(7) -0.143(8)
O2 0.144(8) 0.096(5) 0.062(6) -0.030(6) 0.012(6) -0.071(6)
O3 0.141(9) 0.084(7) 0.069(6) -0.040(6) 0.028(5) -0.065(6)
O4 0.277(12) 0.098(9) 0.067(6) -0.029(7) 0.038(7) -0.058(9)
Cl2 0.083(5) 0.098(4) 0.158(6) 0.025(4) -0.009(4) -0.054(4)
O5 0.146(11) 0.115(8) 0.219(14) 0.006(7) -0.005(10) -0.026(7)
O6 0.094(9) 0.116(9) 0.148(7) 0.009(7) -0.021(7) -0.061(8)
O7 0.134(11) 0.151(10) 0.163(11) 0.025(9) -0.057(9) -0.071(8)
O8 0.072(8) 0.163(11) 0.203(11) 0.074(10) -0.008(7) -0.041(7)
Cl3 0.082(4) 0.085(4) 0.162(6) 0.003(4) -0.025(3) -0.047(4)
O9 0.087(9) 0.112(7) 0.136(11) -0.012(7) -0.004(7) -0.049(8)
O10 0.100(8) 0.115(10) 0.239(13) -0.028(8) -0.052(7) -0.050(8)
O11 0.107(8) 0.081(8) 0.150(10) -0.020(7) -0.016(6) -0.046(8)
O12 0.110(10) 0.106(7) 0.185(10) 0.029(6) -0.007(7) -0.019(9)
Cl4 0.149(10) 0.102(6) 0.144(11) -0.063(7) 0.069(8) -0.067(8)
O13 0.156(13) 0.106(7) 0.145(14) -0.056(8) 0.070(10) -0.067(9)
O14 0.154(12) 0.112(10) 0.152(12) -0.052(8) 0.074(9) -0.065(10)
O15 0.178(14) 0.119(10) 0.162(13) -0.078(9) 0.046(11) -0.056(11)
O16 0.151(10) 0.111(8) 0.148(12) -0.058(8) 0.066(8) -0.071(8)
Cl5 0.147(11) 0.105(6) 0.146(11) -0.059(7) 0.071(7) -0.067(7)
O17 0.155(12) 0.105(7) 0.147(13) -0.058(8) 0.075(9) -0.066(8)
O18 0.148(12) 0.117(9) 0.154(13) -0.043(9) 0.066(9) -0.069(8)
O19 0.155(12) 0.111(9) 0.150(12) -0.064(8) 0.069(9) -0.061(9)
O20 0.159(13) 0.125(11) 0.149(14) -0.066(9) 0.068(9) -0.072(10)
N1S 0.116(18) 0.060(12) 0.083(15) -0.022(11) -0.025(15) -0.020(13)
C1S 0.12(2) 0.073(16) 0.037(15) -0.016(12) -0.035(17) -0.031(15)
C2S 0.128(18) 0.057(14) 0.091(18) -0.017(13) -0.005(16) -0.026(14)
N2S 0.051(10) 0.115(17) 0.090(14) -0.073(12) 0.036(10) -0.029(11)
C3S 0.070(14) 0.077(17) 0.061(16) -0.039(12) 0.014(12) -0.008(13)
C4S 0.100(17) 0.088(17) 0.090(17) -0.060(14) 0.027(14) -0.013(14)
N3S 0.093(12) 0.096(14) 0.057(10) -0.024(11) -0.004(9) -0.036(9)
C5S 0.099(13) 0.099(14) 0.069(11) -0.006(12) -0.018(10) -0.044(9)
C6S 0.122(15) 0.114(15) 0.117(15) 0.008(13) -0.029(13) -0.069(11)
N4S 0.075(12) 0.091(11) 0.063(13) -0.021(11) 0.008(10) -0.024(11)
C7S 0.073(13) 0.097(11) 0.097(15) 0.000(12) -0.020(11) -0.033(13)
C8S 0.095(15) 0.093(11) 0.137(17) 0.028(15) -0.017(14) -0.015(13)

loop_
_atom_type_symbol
_atom_type_description
_atom_type_scat_dispersion_real
_atom_type_scat_dispersion_imag
_atom_type_scat_source
C C 0.0033 0.0016 'International Tables Vol C Tables 4.2.6.8 and 6.1.1.4'
H H 0.0000 0.0000 'International Tables Vol C Tables 4.2.6.8 and 6.1.1.4'
Cl Cl 0.1484 0.1585 'International Tables Vol C Tables 4.2.6.8 and 6.1.1.4'
Fe Fe 0.3463 0.8444 'International Tables Vol C Tables 4.2.6.8 and 6.1.1.4'
N N 0.0061 0.0033 'International Tables Vol C Tables 4.2.6.8 and 6.1.1.4'
O O 0.0106 0.0060 'International Tables Vol C Tables 4.2.6.8 and 6.1.1.4'

loop_
_geom_angle_atom_site_label_1
_geom_angle_atom_site_label_2
_geom_angle_atom_site_label_3
_geom_angle
_geom_angle_site_symmetry_1
_geom_angle_site_symmetry_3
_geom_angle_publ_flag
N2 Fe1 N7 89.4(5) . . ?
N2 Fe1 N8 97.0(5) . . ?
N7 Fe1 N8 80.6(5) . . ?
N2 Fe1 N14 97.3(5) . . ?
N7 Fe1 N14 172.3(5) . . ?
N8 Fe1 N14 94.6(5) . . ?
N2 Fe1 N13 173.0(5) . . ?
N7 Fe1 N13 93.6(5) . . ?
N8 Fe1 N13 89.7(5) . . ?
N14 Fe1 N13 80.2(5) . . ?
N2 Fe1 N1 80.7(5) . . ?
N7 Fe1 N1 96.1(5) . . ?
N8 Fe1 N1 176.0(5) . . ?
N14 Fe1 N1 88.9(4) . . ?
N13 Fe1 N1 92.7(5) . . ?
N5 Fe2 N17 97.1(5) . . ?
N5 Fe2 N11 96.2(5) . . ?
N17 Fe2 N11 96.6(5) . . ?
N5 Fe2 N18 89.7(5) . . ?
N17 Fe2 N18 80.4(5) . . ?
N11 Fe2 N18 173.6(5) . . ?
N5 Fe2 N6 79.4(5) . . ?
N17 Fe2 N6 175.4(5) . . ?
N11 Fe2 N6 86.9(5) . . ?
N18 Fe2 N6 96.4(5) . . ?
N5 Fe2 N12 173.3(5) . . ?
N17 Fe2 N12 89.2(5) . . ?
N11 Fe2 N12 80.5(5) . . ?
N18 Fe2 N12 93.8(5) . . ?
N6 Fe2 N12 94.5(5) . . ?
C1 N1 C5 118.4(13) . . ?
C1 N1 Fe1 128.0(11) . . ?
C5 N1 Fe1 113.6(10) . . ?
N3 N2 C6 105.2(13) . . ?
N3 N2 Fe1 137.1(11) . . ?
C6 N2 Fe1 116.2(11) . . ?
N2 N3 C8 113.1(14) . . ?
N2 N3 H3B 123.4 . . ?
C8 N3 H3B 123.4 . . ?
N5 N4 C21 109.6(13) . . ?
N5 N4 H4B 125.2 . . ?
C21 N4 H4B 125.2 . . ?
C23 N5 N4 105.9(12) . . ?
C23 N5 Fe2 119.3(11) . . ?
N4 N5 Fe2 134.3(10) . . ?
C28 N6 C24 118.2(14) . . ?
C28 N6 Fe2 127.2(11) . . ?
C24 N6 Fe2 114.6(10) . . ?
C29 N7 C33 115.3(13) . . ?
C29 N7 Fe1 128.2(11) . . ?
C33 N7 Fe1 116.4(9) . . ?
C34 N8 N9 106.9(12) . . ?
C34 N8 Fe1 117.4(10) . . ?
N9 N8 Fe1 135.3(10) . . ?
N8 N9 C36 108.6(12) . . ?
N8 N9 H9A 125.7 . . ?
C36 N9 H9A 125.7 . . ?
N11 N10 C49 111.9(13) . . ?
N11 N10 H10B 124.1 . . ?
C49 N10 H10B 124.1 . . ?
N10 N11 C51 105.8(12) . . ?
N10 N11 Fe2 138.1(10) . . ?
C51 N11 Fe2 115.9(11) . . ?
C56 N12 C52 118.4(13) . . ?
C56 N12 Fe2 127.0(10) . . ?
C52 N12 Fe2 114.6(10) . . ?
C61 N13 C57 118.0(13) . . ?
C61 N13 Fe1 114.5(10) . . ?
C57 N13 Fe1 127.1(10) . . ?
N15 N14 C62 108.2(13) . . ?
N15 N14 Fe1 136.3(10) . . ?
C62 N14 Fe1 115.5(11) . . ?
N14 N15 C64 109.6(14) . . ?
N14 N15 H15A 125.2 . . ?
C64 N15 H15A 125.2 . . ?
N17 N16 C77 110.0(14) . . ?
N17 N16 H16B 125.0 . . ?
C77 N16 H16B 125.0 . . ?
C79 N17 N16 108.1(13) . . ?
C79 N17 Fe2 115.9(11) . . ?
N16 N17 Fe2 134.6(10) . . ?
C84 N18 C80 118.2(14) . . ?
C84 N18 Fe2 127.9(11) . . ?
C80 N18 Fe2 113.7(10) . . ?
N1 C1 C2 121.7(15) . . ?
N1 C1 H1A 119.1 . . ?
C2 C1 H1A 119.1 . . ?
C3 C2 C1 120.3(16) . . ?
C3 C2 H2A 119.8 . . ?
C1 C2 H2A 119.8 . . ?
C2 C3 C4 119.9(16) . . ?
C2 C3 H3A 120.0 . . ?
C4 C3 H3A 120.0 . . ?
C3 C4 C5 117.8(16) . . ?
C3 C4 H4A 121.1 . . ?
C5 C4 H4A 121.1 . . ?
N1 C5 C4 121.8(14) . . ?
N1 C5 C6 114.8(14) . . ?
C4 C5 C6 123.4(15) . . ?
N2 C6 C7 110.1(15) . . ?
N2 C6 C5 114.1(15) . . ?
C7 C6 C5 135.7(16) . . ?
C8 C7 C6 106.6(16) . . ?
C8 C7 H7A 126.7 . . ?
C6 C7 H7A 126.7 . . ?
N3 C8 C7 105.0(15) . . ?
N3 C8 C9 124.2(17) . . ?
C7 C8 C9 130.7(17) . . ?
C14 C9 C10 117.8(17) . . ?
C14 C9 C8 121.5(17) . . ?
C10 C9 C8 120.1(17) . . ?
C11 C10 C9 121.9(19) . . ?
C11 C10 H10A 119.1 . . ?
C9 C10 H10A 119.1 . . ?
C10 C11 C12 119.7(19) . . ?
C10 C11 H11A 120.1 . . ?
C12 C11 H11A 120.1 . . ?
C11 C12 C13 121.9(18) . . ?
C11 C12 H12A 119.0 . . ?
C13 C12 H12A 119.0 . . ?
C12 C13 C14 114.0(18) . . ?
C12 C13 C15 123.6(17) . . ?
C14 C13 C15 122.4(17) . . ?
C9 C14 C13 124.2(17) . . ?
C9 C14 H14A 117.9 . . ?
C13 C14 H14A 117.9 . . ?
C16 C15 C20 113.7(18) . . ?
C16 C15 C13 123.5(17) . . ?
C20 C15 C13 122.9(16) . . ?
C17 C16 C15 125.2(18) . . ?
C17 C16 H16A 117.4 . . ?
C15 C16 H16A 117.4 . . ?
C16 C17 C18 117.8(18) . . ?
C16 C17 H17A 121.1 . . ?
C18 C17 H17A 121.1 . . ?
C19 C18 C17 121.8(19) . . ?
C19 C18 H18A 119.1 . . ?
C17 C18 H18A 119.1 . . ?
C18 C19 C20 118.3(17) . . ?
C18 C19 C21 120.2(18) . . ?
C20 C19 C21 121.4(16) . . ?
C19 C20 C15 123.1(17) . . ?
C19 C20 H20A 118.5 . . ?
C15 C20 H20A 118.5 . . ?
C22 C21 N4 105.1(14) . . ?
C22 C21 C19 131.4(16) . . ?
N4 C21 C19 123.4(16) . . ?
C21 C22 C23 107.7(15) . . ?
C21 C22 H22A 126.1 . . ?
C23 C22 H22A 126.1 . . ?
N5 C23 C22 111.6(15) . . ?
N5 C23 C24 113.4(15) . . ?
C22 C23 C24 134.9(16) . . ?
N6 C24 C25 120.3(15) . . ?
N6 C24 C23 113.1(15) . . ?
C25 C24 C23 126.5(16) . . ?
C26 C25 C24 119.9(18) . . ?
C26 C25 H25A 120.0 . . ?
C24 C25 H25A 120.0 . . ?
C25 C26 C27 121.9(19) . . ?
C25 C26 H26A 119.0 . . ?
C27 C26 H26A 119.0 . . ?
C26 C27 C28 116.6(17) . . ?
C26 C27 H27A 121.7 . . ?
C28 C27 H27A 121.7 . . ?
N6 C28 C27 123.0(16) . . ?
N6 C28 H28A 118.5 . . ?
C27 C28 H28A 118.5 . . ?
N7 C29 C30 120.4(15) . . ?
N7 C29 H29A 119.8 . . ?
C30 C29 H29A 119.8 . . ?
C31 C30 C29 122.4(16) . . ?
C31 C30 H30A 118.8 . . ?
C29 C30 H30A 118.8 . . ?
C30 C31 C32 116.8(17) . . ?
C30 C31 H31A 121.6 . . ?
C32 C31 H31A 121.6 . . ?
C33 C32 C31 120.7(16) . . ?
C33 C32 H32A 119.6 . . ?
C31 C32 H32A 119.6 . . ?
C32 C33 N7 124.2(14) . . ?
C32 C33 C34 125.4(14) . . ?
N7 C33 C34 110.4(12) . . ?
N8 C34 C35 111.1(13) . . ?
N8 C34 C33 115.0(13) . . ?
C35 C34 C33 133.1(14) . . ?
C36 C35 C34 104.1(13) . . ?
C36 C35 H35A 127.9 . . ?
C34 C35 H35A 127.9 . . ?
N9 C36 C35 109.0(13) . . ?
N9 C36 C37 121.9(13) . . ?
C35 C36 C37 128.9(14) . . ?
C38 C37 C42 119.2(14) . . ?
C38 C37 C36 120.3(15) . . ?
C42 C37 C36 120.5(13) . . ?
C37 C38 C39 123.2(16) . . ?
C37 C38 H38A 118.4 . . ?
C39 C38 H38A 118.4 . . ?
C38 C39 C40 117.0(15) . . ?
C38 C39 H39A 121.5 . . ?
C40 C39 H39A 121.5 . . ?
C41 C40 C39 121.9(15) . . ?
C41 C40 H40A 119.1 . . ?
C39 C40 H40A 119.1 . . ?
C40 C41 C42 121.4(15) . . ?
C40 C41 C43 120.1(14) . . ?
C42 C41 C43 118.5(14) . . ?
C41 C42 C37 117.2(14) . . ?
C41 C42 H42A 121.4 . . ?
C37 C42 H42A 121.4 . . ?
C48 C43 C44 116.8(14) . . ?
C48 C43 C41 122.6(14) . . ?
C44 C43 C41 120.6(15) . . ?
C45 C44 C43 120.8(16) . . ?
C45 C44 H44A 119.6 . . ?
C43 C44 H44A 119.6 . . ?
C44 C45 C46 122.0(17) . . ?
C44 C45 H45A 119.0 . . ?
C46 C45 H45A 119.0 . . ?
C45 C46 C47 119.3(15) . . ?
C45 C46 H46A 120.3 . . ?
C47 C46 H46A 120.3 . . ?
C48 C47 C46 118.3(15) . . ?
C48 C47 C49 121.8(14) . . ?
C46 C47 C49 119.9(14) . . ?
C47 C48 C43 122.6(15) . . ?
C47 C48 H48A 118.7 . . ?
C43 C48 H48A 118.7 . . ?
N10 C49 C50 107.6(15) . . ?
N10 C49 C47 121.1(14) . . ?
C50 C49 C47 130.9(14) . . ?
C51 C50 C49 104.2(14) . . ?
C51 C50 H50A 127.9 . . ?
C49 C50 H50A 127.9 . . ?
N11 C51 C50 110.5(14) . . ?
N11 C51 C52 115.1(14) . . ?
C50 C51 C52 133.9(15) . . ?
N12 C52 C53 120.8(14) . . ?
N12 C52 C51 113.9(14) . . ?
C53 C52 C51 125.3(15) . . ?
C52 C53 C54 118.9(15) . . ?
C52 C53 H53A 120.6 . . ?
C54 C53 H53A 120.6 . . ?
C55 C54 C53 119.6(15) . . ?
C55 C54 H54A 120.2 . . ?
C53 C54 H54A 120.2 . . ?
C54 C55 C56 117.7(16) . . ?
C54 C55 H55A 121.1 . . ?
C56 C55 H55A 121.1 . . ?
N12 C56 C55 124.5(15) . . ?
N12 C56 H56A 117.7 . . ?
C55 C56 H56A 117.7 . . ?
N13 C57 C58 124.5(16) . . ?
N13 C57 H57A 117.7 . . ?
C58 C57 H57A 117.7 . . ?
C57 C58 C59 116.5(16) . . ?
C57 C58 H58A 121.8 . . ?
C59 C58 H58A 121.8 . . ?
C60 C59 C58 119.1(17) . . ?
C60 C59 H59A 120.5 . . ?
C58 C59 H59A 120.5 . . ?
C59 C60 C61 121.9(16) . . ?
C59 C60 H60A 119.0 . . ?
C61 C60 H60A 119.0 . . ?
N13 C61 C60 119.9(14) . . ?
N13 C61 C62 113.8(14) . . ?
C60 C61 C62 126.3(15) . . ?
N14 C62 C63 109.5(15) . . ?
N14 C62 C61 115.9(14) . . ?
C63 C62 C61 134.5(15) . . ?
C64 C63 C62 104.9(15) . . ?
C64 C63 H63A 127.5 . . ?
C62 C63 H63A 127.5 . . ?
N15 C64 C63 107.7(15) . . ?
N15 C64 C65 120.0(16) . . ?
C63 C64 C65 132.3(16) . . ?
C70 C65 C66 121.0(16) . . ?
C70 C65 C64 121.8(16) . . ?
C66 C65 C64 117.1(16) . . ?
C67 C66 C65 118.3(19) . . ?
C67 C66 H66A 120.8 . . ?
C65 C66 H66A 120.8 . . ?
C68 C67 C66 122(2) . . ?
C68 C67 H67A 118.9 . . ?
C66 C67 H67A 118.9 . . ?
C67 C68 C69 120(2) . . ?
C67 C68 H68A 119.8 . . ?
C69 C68 H68A 119.8 . . ?
C70 C69 C68 117.8(19) . . ?
C70 C69 C71 120.7(18) . . ?
C68 C69 C71 121.3(18) . . ?
C65 C70 C69 119.8(17) . . ?
C65 C70 H70A 120.1 . . ?
C69 C70 H70A 120.1 . . ?
C76 C71 C72 118.1(19) . . ?
C76 C71 C69 121.5(18) . . ?
C72 C71 C69 120.3(18) . . ?
C71 C72 C73 118.8(19) . . ?
C71 C72 H72A 120.6 . . ?
C73 C72 H72A 120.6 . . ?
C74 C73 C72 120(2) . . ?
C74 C73 H73A 120.1 . . ?
C72 C73 H73A 120.1 . . ?
C73 C74 C75 124(2) . . ?
C73 C74 H74A 117.8 . . ?
C75 C74 H74A 117.8 . . ?
C76 C75 C74 115.3(18) . . ?
C76 C75 C77 122.6(18) . . ?
C74 C75 C77 121.4(19) . . ?
C75 C76 C71 123.3(18) . . ?
C75 C76 H76A 118.4 . . ?
C71 C76 H76A 118.4 . . ?
N16 C77 C78 104.9(15) . . ?
N16 C77 C75 121.8(17) . . ?
C78 C77 C75 132.7(18) . . ?
C79 C78 C77 106.1(16) . . ?
C79 C78 H78A 126.9 . . ?
C77 C78 H78A 126.9 . . ?
N17 C79 C78 110.7(15) . . ?
N17 C79 C80 114.7(15) . . ?
C78 C79 C80 134.5(16) . . ?
N18 C80 C81 120.3(15) . . ?
N18 C80 C79 114.0(15) . . ?
C81 C80 C79 125.6(15) . . ?
C82 C81 C80 118.9(17) . . ?
C82 C81 H81A 120.6 . . ?
C80 C81 H81A 120.6 . . ?
C81 C82 C83 120.7(18) . . ?
C81 C82 H82A 119.7 . . ?
C83 C82 H82A 119.7 . . ?
C82 C83 C84 118.6(16) . . ?
C82 C83 H83A 120.7 . . ?
C84 C83 H83A 120.7 . . ?
N18 C84 C83 123.2(15) . . ?
N18 C84 H84A 118.4 . . ?
C83 C84 H84A 118.4 . . ?
O1 Cl1 O2 112.0(9) . . ?
O1 Cl1 O4 111.0(9) . . ?
O2 Cl1 O4 109.3(8) . . ?
O1 Cl1 O3 109.1(8) . . ?
O2 Cl1 O3 108.9(7) . . ?
O4 Cl1 O3 106.3(8) . . ?
O8 Cl2 O6 110.3(8) . . ?
O8 Cl2 O5 110.4(9) . . ?
O6 Cl2 O5 110.4(10) . . ?
O8 Cl2 O7 111.5(11) . . ?
O6 Cl2 O7 107.7(8) . . ?
O5 Cl2 O7 106.5(9) . . ?
O12 Cl3 O10 111.2(8) . . ?
O12 Cl3 O9 110.6(9) . . ?
O10 Cl3 O9 107.8(8) . . ?
O12 Cl3 O11 109.4(8) . . ?
O10 Cl3 O11 108.2(9) . . ?
O9 Cl3 O11 109.6(7) . . ?
O15 Cl4 O14 111.7(13) . . ?
O15 Cl4 O13 110.5(13) . . ?
O14 Cl4 O13 108.9(12) . . ?
O15 Cl4 O16 109.2(13) . . ?
O14 Cl4 O16 108.1(13) . . ?
O13 Cl4 O16 108.5(13) . . ?
O17 Cl5 O20 110.0(12) . . ?
O17 Cl5 O18 110.5(12) . . ?
O20 Cl5 O18 109.1(12) . . ?
O17 Cl5 O19 109.4(12) . . ?
O20 Cl5 O19 108.6(12) . . ?
O18 Cl5 O19 109.2(12) . . ?
N1S C1S C2S 178(3) . . ?
C1S C2S H2S1 109.5 . . ?
C1S C2S H2S2 109.5 . . ?
H2S1 C2S H2S2 109.5 . . ?
C1S C2S H2S3 109.5 . . ?
H2S1 C2S H2S3 109.5 . . ?
H2S2 C2S H2S3 109.5 . . ?
N2S C3S C4S 177(3) . . ?
C3S C4S H4S1 109.5 . . ?
C3S C4S H4S2 109.5 . . ?
H4S1 C4S H4S2 109.5 . . ?
C3S C4S H4S3 109.5 . . ?
H4S1 C4S H4S3 109.5 . . ?
H4S2 C4S H4S3 109.5 . . ?
N3S C5S C6S 177(3) . . ?
C5S C6S H6S1 109.5 . . ?
C5S C6S H6S2 109.5 . . ?
H6S1 C6S H6S2 109.5 . . ?
C5S C6S H6S3 109.5 . . ?
H6S1 C6S H6S3 109.5 . . ?
H6S2 C6S H6S3 109.5 . . ?
N4S C7S C8S 165(3) . . ?
C7S C8S H8S1 109.5 . . ?
C7S C8S H8S2 109.5 . . ?
H8S1 C8S H8S2 109.5 . . ?
C7S C8S H8S3 109.5 . . ?
H8S1 C8S H8S3 109.5 . . ?
H8S2 C8S H8S3 109.5 . . ?

loop_
_geom_bond_atom_site_label_1
_geom_bond_atom_site_label_2
_geom_bond_distance
_geom_bond_site_symmetry_2
_geom_bond_publ_flag
Fe1 N2 1.950(13) . ?
Fe1 N7 1.964(12) . ?
Fe1 N8 1.967(12) . ?
Fe1 N14 1.971(13) . ?
Fe1 N13 1.994(12) . ?
Fe1 N1 2.009(12) . ?
Fe2 N5 1.918(12) . ?
Fe2 N17 1.952(13) . ?
Fe2 N11 1.964(12) . ?
Fe2 N18 1.986(12) . ?
Fe2 N6 2.002(12) . ?
Fe2 N12 2.003(12) . ?
N1 C1 1.322(16) . ?
N1 C5 1.362(18) . ?
N2 N3 1.336(15) . ?
N2 C6 1.350(18) . ?
N3 C8 1.37(2) . ?
N3 H3B 0.8800 . ?
N4 N5 1.372(16) . ?
N4 C21 1.411(19) . ?
N4 H4B 0.8800 . ?
N5 C23 1.323(17) . ?
N6 C28 1.358(18) . ?
N6 C24 1.367(19) . ?
N7 C29 1.348(17) . ?
N7 C33 1.407(17) . ?
N8 C34 1.318(17) . ?
N8 N9 1.349(15) . ?
N9 C36 1.351(17) . ?
N9 H9A 0.8800 . ?
N10 N11 1.322(15) . ?
N10 C49 1.340(17) . ?
N10 H10B 0.8800 . ?
N11 C51 1.357(18) . ?
N12 C56 1.305(17) . ?
N12 C52 1.374(18) . ?
N13 C61 1.355(17) . ?
N13 C57 1.362(18) . ?
N14 N15 1.314(15) . ?
N14 C62 1.322(17) . ?
N15 C64 1.347(18) . ?
N15 H15A 0.8800 . ?
N16 N17 1.346(15) . ?
N16 C77 1.39(2) . ?
N16 H16B 0.8800 . ?
N17 C79 1.328(18) . ?
N18 C84 1.324(17) . ?
N18 C80 1.366(18) . ?
C1 C2 1.377(19) . ?
C1 H1A 0.9500 . ?
C2 C3 1.34(2) . ?
C2 H2A 0.9500 . ?
C3 C4 1.38(2) . ?
C3 H3A 0.9500 . ?
C4 C5 1.39(2) . ?
C4 H4A 0.9500 . ?
C5 C6 1.44(2) . ?
C6 C7 1.40(2) . ?
C7 C8 1.38(2) . ?
C7 H7A 0.9500 . ?
C8 C9 1.47(2) . ?
C9 C14 1.36(2) . ?
C9 C10 1.36(2) . ?
C10 C11 1.34(2) . ?
C10 H10A 0.9500 . ?
C11 C12 1.37(2) . ?
C11 H11A 0.9500 . ?
C12 C13 1.40(2) . ?
C12 H12A 0.9500 . ?
C13 C14 1.41(2) . ?
C13 C15 1.46(2) . ?
C14 H14A 0.9500 . ?
C15 C16 1.39(2) . ?
C15 C20 1.40(2) . ?
C16 C17 1.36(2) . ?
C16 H16A 0.9500 . ?
C17 C18 1.37(2) . ?
C17 H17A 0.9500 . ?
C18 C19 1.36(2) . ?
C18 H18A 0.9500 . ?
C19 C20 1.39(2) . ?
C19 C21 1.43(2) . ?
C20 H20A 0.9500 . ?
C21 C22 1.37(2) . ?
C22 C23 1.37(2) . ?
C22 H22A 0.9500 . ?
C23 C24 1.44(2) . ?
C24 C25 1.38(2) . ?
C25 C26 1.35(2) . ?
C25 H25A 0.9500 . ?
C26 C27 1.37(2) . ?
C26 H26A 0.9500 . ?
C27 C28 1.39(2) . ?
C27 H27A 0.9500 . ?
C28 H28A 0.9500 . ?
C29 C30 1.42(2) . ?
C29 H29A 0.9500 . ?
C30 C31 1.34(2) . ?
C30 H30A 0.9500 . ?
C31 C32 1.38(2) . ?
C31 H31A 0.9500 . ?
C32 C33 1.326(19) . ?
C32 H32A 0.9500 . ?
C33 C34 1.49(2) . ?
C34 C35 1.382(19) . ?
C35 C36 1.364(19) . ?
C35 H35A 0.9500 . ?
C36 C37 1.49(2) . ?
C37 C38 1.36(2) . ?
C37 C42 1.44(2) . ?
C38 C39 1.37(2) . ?
C38 H38A 0.9500 . ?
C39 C40 1.42(2) . ?
C39 H39A 0.9500 . ?
C40 C41 1.35(2) . ?
C40 H40A 0.9500 . ?
C41 C42 1.398(19) . ?
C41 C43 1.49(2) . ?
C42 H42A 0.9500 . ?
C43 C48 1.38(2) . ?
C43 C44 1.43(2) . ?
C44 C45 1.32(2) . ?
C44 H44A 0.9500 . ?
C45 C46 1.36(2) . ?
C45 H45A 0.9500 . ?
C46 C47 1.42(2) . ?
C46 H46A 0.9500 . ?
C47 C48 1.36(2) . ?
C47 C49 1.46(2) . ?
C48 H48A 0.9500 . ?
C49 C50 1.39(2) . ?
C50 C51 1.39(2) . ?
C50 H50A 0.9500 . ?
C51 C52 1.43(2) . ?
C52 C53 1.39(2) . ?
C53 C54 1.40(2) . ?
C53 H53A 0.9500 . ?
C54 C55 1.37(2) . ?
C54 H54A 0.9500 . ?
C55 C56 1.39(2) . ?
C55 H55A 0.9500 . ?
C56 H56A 0.9500 . ?
C57 C58 1.38(2) . ?
C57 H57A 0.9500 . ?
C58 C59 1.43(2) . ?
C58 H58A 0.9500 . ?
C59 C60 1.34(2) . ?
C59 H59A 0.9500 . ?
C60 C61 1.40(2) . ?
C60 H60A 0.9500 . ?
C61 C62 1.43(2) . ?
C62 C63 1.38(2) . ?
C63 C64 1.37(2) . ?
C63 H63A 0.9500 . ?
C64 C65 1.51(2) . ?
C65 C70 1.36(2) . ?
C65 C66 1.39(2) . ?
C66 C67 1.35(2) . ?
C66 H66A 0.9500 . ?
C67 C68 1.33(3) . ?
C67 H67A 0.9500 . ?
C68 C69 1.40(3) . ?
C68 H68A 0.9500 . ?
C69 C70 1.39(2) . ?
C69 C71 1.43(3) . ?
C70 H70A 0.9500 . ?
C71 C76 1.38(2) . ?
C71 C72 1.41(3) . ?
C72 C73 1.43(3) . ?
C72 H72A 0.9500 . ?
C73 C74 1.29(2) . ?
C73 H73A 0.9500 . ?
C74 C75 1.43(3) . ?
C74 H74A 0.9500 . ?
C75 C76 1.38(2) . ?
C75 C77 1.46(3) . ?
C76 H76A 0.9500 . ?
C77 C78 1.42(2) . ?
C78 C79 1.38(2) . ?
C78 H78A 0.9500 . ?
C79 C80 1.43(2) . ?
C80 C81 1.42(2) . ?
C81 C82 1.34(2) . ?
C81 H81A 0.9500 . ?
C82 C83 1.37(2) . ?
C82 H82A 0.9500 . ?
C83 C84 1.38(2) . ?
C83 H83A 0.9500 . ?
C84 H84A 0.9500 . ?
Cl1 O1 1.367(12) . ?
Cl1 O2 1.371(11) . ?
Cl1 O4 1.406(12) . ?
Cl1 O3 1.419(11) . ?
Cl2 O8 1.358(13) . ?
Cl2 O6 1.394(12) . ?
Cl2 O5 1.402(13) . ?
Cl2 O7 1.407(13) . ?
Cl3 O12 1.425(12) . ?
Cl3 O10 1.443(12) . ?
Cl3 O9 1.450(12) . ?
Cl3 O11 1.451(12) . ?
Cl4 O15 1.31(2) . ?
Cl4 O14 1.33(2) . ?
Cl4 O13 1.33(2) . ?
Cl4 O16 1.34(2) . ?
Cl5 O17 1.39(2) . ?
Cl5 O20 1.40(2) . ?
Cl5 O18 1.40(2) . ?
Cl5 O19 1.40(2) . ?
N1S C1S 1.102(16) . ?
C1S C2S 1.444(18) . ?
C2S H2S1 0.9800 . ?
C2S H2S2 0.9800 . ?
C2S H2S3 0.9800 . ?
N2S C3S 1.101(15) . ?
C3S C4S 1.450(18) . ?
C4S H4S1 0.9800 . ?
C4S H4S2 0.9800 . ?
C4S H4S3 0.9800 . ?
N3S C5S 1.088(15) . ?
C5S C6S 1.450(18) . ?
C6S H6S1 0.9800 . ?
C6S H6S2 0.9800 . ?
C6S H6S3 0.9800 . ?
N4S C7S 1.104(15) . ?
C7S C8S 1.457(19) . ?
C8S H8S1 0.9800 . ?
C8S H8S2 0.9800 . ?
C8S H8S3 0.9800 . ?

loop_
_geom_hbond_atom_site_label_D
_geom_hbond_atom_site_label_H
_geom_hbond_atom_site_label_A
_geom_hbond_distance_DH
_geom_hbond_distance_HA
_geom_hbond_distance_DA
_geom_hbond_angle_DHA
_geom_hbond_site_symmetry_A
_geom_hbond_publ_flag
N16 H16B O3 0.88 2.13 2.923(18) 149.3 . yes
N10 H10B O2 0.88 2.44 3.094(17) 131.2 . yes
N3 H3B N2S 0.88 2.11 2.99(2) 175.7 . yes
